data_2001705
loop_
_publ_author_name
'Casellato, U.'
'Ettorre, R.'
'Graziani, R.'

_publ_section_title
;
 Bis(5-bromocytosinium) tetrachloropalladate(II)
;
_journal_issue 5
_journal_name_full 'Acta Crystallographica Section C'
_journal_page_first 956
_journal_page_last 957
_journal_paper_doi 10.1107/S0108270192011429
_journal_volume 49
_journal_year 1993
_chemical_formula_sum 'C8 H10 Br2 Cl4 N6 O2 Pd'
_chemical_formula_weight 630.2
_space_group_IT_number 2
_space_group_name_Hall '-P 1'
_space_group_name_H-M_alt 'P -1'
_symmetry_cell_setting triclinic
_symmetry_space_group_name_Hall '-P 1'
_symmetry_space_group_name_H-M 'P -1'
_atom_type_scat_source IntTabIV
_cell_angle_alpha 109.05(4)
_cell_angle_beta 71.05(4)
_cell_angle_gamma 109.03(5)
_cell_formula_units_Z 1
_cell_length_a 9.146(4)
_cell_length_b 8.650(4)
_cell_length_c 6.622(3)
_cell_measurement_reflns_used 30
_cell_measurement_temperature 295(2)
_cell_measurement_theta_max 12
_cell_measurement_theta_min 6
_cell_volume 453.9(4)
_diffrn_measurement_device 'Philips PW1100'
_diffrn_measurement_method \q/2\q
_diffrn_radiation_type MoK\a
_diffrn_radiation_wavelength 0.7107
_diffrn_reflns_limit_h_max 14
_diffrn_reflns_limit_h_min -13
_diffrn_reflns_limit_k_max 13
_diffrn_reflns_limit_k_min -13
_diffrn_reflns_limit_l_max 10
_diffrn_reflns_limit_l_min 0
_diffrn_reflns_number 4279
_diffrn_reflns_theta_max 25
_diffrn_standards_decay_% 0
_diffrn_standards_interval_count 100
_diffrn_standards_number 2
_exptl_absorpt_coefficient_mu 5.987
_exptl_absorpt_correction_type empirical
_exptl_crystal_colour 'brick red'
_exptl_crystal_density_diffrn 2.305
_exptl_crystal_description plates
_exptl_crystal_size_max 0.2
_exptl_crystal_size_mid 0.2
_exptl_crystal_size_min 0.2
_refine_diff_density_max 1.2
_refine_ls_goodness_of_fit_obs 0.777
_refine_ls_hydrogen_treatment refxyz
_refine_ls_number_parameters 121
_refine_ls_number_reflns 2435
_refine_ls_R_factor_obs 0.031
_refine_ls_shift/esd_max 0.02
_refine_ls_structure_factor_coef F
_refine_ls_weighting_scheme unit
_refine_ls_wR_factor_obs 0.031
_reflns_number_observed 2435
_reflns_number_total 4001
_reflns_observed_criterion F>12\s(F)
_cod_data_source_file na1012.cif
_cod_data_source_block na1012_structure_1_of_1
_cod_depositor_comments
;
The following automatic conversions were performed:

'_cell_measurement_temperature' value 'room' was changed to '295(2)'
- the room/ambient temperature average [293;298] in Kelvins(K) was
taken.

Automatic conversion script
Id: cif_fix_values 1646 2011-03-28 12:23:43Z adriana 

The following automatic conversions were performed:

'_cell_measurement_temperature' value 'room' was changed to '295(2)'
- the room/ambient temperature average [293;298] in Kelvins(K) was
taken.

Automatic conversion script
Id: cif_fix_values 1715 2011-07-08 13:25:40Z adriana 
;
_cod_original_formula_sum 'C8 H10 Br2 Cl4 N6 O2 Pd1'
_cod_database_code 2001705

loop_
_symmetry_equiv_pos_as_xyz
x,y,z
-x,-y,-z

loop_
_atom_site_label
_atom_site_fract_x
_atom_site_fract_y
_atom_site_fract_z
_atom_site_U_iso_or_equiv
Pd .0 .0 .0 .02550(10)
Cl(1) -.15850(10) .18330(10) .2099(2) .0357(4)
Cl(2) .11080(10) .15790(10) -.2580(2) .0417(4)
N(1) .4893(4) .1183(4) -.2567(6) .0340(10)
C(2) .6059(4) .0570(4) -.2453(6) .0320(10)
N(3) .7499(4) .1744(4) -.2416(6) .0320(10)
C(4) .7826(4) .3370(4) -.2489(6) .0290(10)
C(5) .6573(4) .3896(4) -.2686(6) .0290(10)
C(6) .5147(4) .2776(5) -.2725(7) .0330(10)
O(2) .5860(4) -.0862(3) -.2390(6) .0470(10)
N(4) .9248(4) .4340(5) -.2375(7) .044(2)
Br .69082(6) .60824(5) -.29450(8) .0449(2)
H1 .390(7) .047(8) -.250(10) ?
H3 .827(7) .136(8) -.230(10) ?
H6 .438(7) .300(8) -.310(10) ?
H41 .926(7) .528(8) -.250(10) ?
H42 1.005(7) .382(8) -.220(10) ?

loop_
_geom_angle_atom_site_label_1
_geom_angle_atom_site_label_2
_geom_angle_atom_site_label_3
_geom_angle
_geom_angle_publ_flag
Cl(1) Pd Cl(2) 90.30(10) yes
C(2) N(3) C(4) 126.3(4) yes
C(4) C(5) C(6) 118.6(4) yes
C(6) N(1) C(2) 123.1(4) yes
O(2) C(2) N(3) 122.5(4) yes
N(4) C(4) C(5) 124.7(4) yes
Br C(5) C(6) 120.9(3) yes
N(1) C(2) N(3) 113.9(3) yes
N(3) C(4) C(5) 116.5(4) yes
C(5) C(6) N(1) 121.5(4) yes
N(1) C(2) O(2) 123.6(4) yes
N(3) C(4) N(4) 118.8(4) yes
C(4) C(5) Br 120.6(3) yes

loop_
_geom_bond_atom_site_label_1
_geom_bond_atom_site_label_2
_geom_bond_site_symmetry_1
_geom_bond_site_symmetry_2
_geom_bond_distance
_geom_bond_publ_flag
Pd Cl(1) . . 2.302(2) yes
N(1) C(2) . . 1.368(7) yes
N(3) C(4) . . 1.353(5) yes
C(5) C(6) . . 1.349(5) yes
C(2) O(2) . . 1.205(5) yes
C(5) Br . . 1.871(4) yes
Pd Cl(2) . . 2.304(2) yes
C(2) N(3) . . 1.378(5) yes
C(4) C(5) . . 1.419(7) yes
C(6) N(1) . . 1.354(6) yes
C(4) N(4) . . 1.309(5) yes
N(1) Cl(1) . 2 3.291(4) yes
N(3) Cl(2) . 3 3.316(4) yes
N(4) Cl(2) . 3 3.302(5) yes
N(4) Cl(1) . 4 3.287(4) yes
